data_4110688
loop_
_publ_author_name
'Zolt\'an A. G\'al'
'Oliver J. Rutt'
'Catherine F. Smura'
'Timothy P. Overton'
'Nicolas Barrier'
'Simon J. Clarke'
'Joke Hadermann'

_publ_section_title
;
 Structural Chemistry and Metamagnetism of an Homologous Series of Layered
 Manganese Oxysulfides
;
_journal_name_full 'Journal of the American Chemical Society'
_journal_page_first 8530
_journal_page_last 8540
_journal_paper_doi 10.1021/ja060892o
_journal_volume 128
_journal_year 2006
_chemical_compound_source 'synthesis as described'
_chemical_formula_moiety 'Cu3.42 S3, Mn O2, 2(Sr)'
_chemical_formula_sum 'Cu3.42 Mn O2 S3 Sr2'
_chemical_formula_weight 575.99
_chemical_name_common 'Compound X'
_chemical_name_systematic
;
 ?
;
_space_group_IT_number 123
_symmetry_cell_setting tetragonal
_symmetry_Int_Tables_number 123
_symmetry_space_group_name_Hall '-P 4 2'
_symmetry_space_group_name_H-M 'P 4/m m m'
_atom_sites_solution_hydrogens geom
_atom_sites_solution_primary direct
_atom_sites_solution_secondary difmap
_audit_conform_dict_location ftp://ftp.iucr.org/pub/cif_core.dic
_audit_conform_dict_name cif_core.dic
_audit_conform_dict_version 2.2
_audit_creation_date 2004-04-25T20:08:40-00:00
_audit_creation_method 'WinGX routine CIF_UPDATE'
_cell_angle_alpha 90
_cell_angle_beta 90
_cell_angle_gamma 90
_cell_formula_units_Z 1
_cell_length_a 4.02170(10)
_cell_length_b 4.02170(10)
_cell_length_c 11.4180(3)
_cell_measurement_reflns_used 9627
_cell_measurement_temperature 293(2)
_cell_measurement_theta_max 42.106
_cell_measurement_theta_min 3.395
_cell_measurement_wavelength 0.71073
_cell_volume 184.676(8)
_computing_cell_refinement 'HKL Scalepack (Otwinowski & Minor 1997)'
_computing_data_collection 'Collect (Nonius BV, 1997-2000)'
_computing_data_reduction 'HKL Denzo and Scalepack (Otwinowski & Minor 1997)'
_computing_molecular_graphics 'Ortep-3 for Windows (Farrugia, 1997)'
_computing_publication_material 'WinGX publication routines (Farrugia, 1999)'
_computing_structure_refinement 'SHELXL-97 (Sheldrick, 1997)'
_computing_structure_solution 'SHELXS-97 (Sheldrick, 1997)'
_diffrn_ambient_temperature 293(2)
_diffrn_detector 'CCD plate'
_diffrn_measured_fraction_theta_full 0.991
_diffrn_measured_fraction_theta_max 0.991
_diffrn_measurement_device '95mm CCD camera on \k-goniostat'
_diffrn_measurement_device_type KappaCCD
_diffrn_measurement_method 'CCD rotation images, thick slices'
_diffrn_orient_matrix_type 'by Nonius Collect from scalepack cell'
_diffrn_orient_matrix_UB_11 0.150183
_diffrn_orient_matrix_UB_12 -0.483504E-1
_diffrn_orient_matrix_UB_13 0.676918E-1
_diffrn_orient_matrix_UB_21 -0.168695
_diffrn_orient_matrix_UB_22 0.953466E-1
_diffrn_orient_matrix_UB_23 0.548821E-1
_diffrn_orient_matrix_UB_31 -0.103992
_diffrn_orient_matrix_UB_32 -0.224496
_diffrn_orient_matrix_UB_33 0.87302E-2
_diffrn_radiation_monochromator graphite
_diffrn_radiation_probe x-ray
_diffrn_radiation_type MoK\a
_diffrn_radiation_wavelength 0.71073
_diffrn_reflns_av_R_equivalents 0.0411
_diffrn_reflns_av_unetI/netI 0.0177
_diffrn_reflns_limit_h_max 6
_diffrn_reflns_limit_h_min -6
_diffrn_reflns_limit_k_max 6
_diffrn_reflns_limit_k_min -6
_diffrn_reflns_limit_l_max 18
_diffrn_reflns_limit_l_min -18
_diffrn_reflns_number 4519
_diffrn_reflns_theta_full 36.31
_diffrn_reflns_theta_max 36.31
_diffrn_reflns_theta_min 3.57
_diffrn_source 'Enraf Nonius FR590'
_exptl_absorpt_coefficient_mu 26.423
_exptl_absorpt_correction_T_max 0.6488
_exptl_absorpt_correction_T_min 0.1125
_exptl_absorpt_correction_type analytical
_exptl_absorpt_process_details
;
        (see. N.W. Alcock (1970). Cryst. Computing, p271)
;
_exptl_crystal_colour black
_exptl_crystal_density_diffrn 5.179
_exptl_crystal_description prism
_exptl_crystal_F_000 264.3
_exptl_crystal_size_max 0.09
_exptl_crystal_size_mid 0.09
_exptl_crystal_size_min 0.015
_refine_diff_density_max 0.799
_refine_diff_density_min -0.657
_refine_diff_density_rms 0.153
_refine_ls_extinction_coef 0.019(3)
_refine_ls_extinction_expression Fc^*^=kFc[1+0.001xFc^2^\l^3^/sin(2\q)]^-1/4^
_refine_ls_extinction_method SHELXL
_refine_ls_goodness_of_fit_ref 1.1
_refine_ls_hydrogen_treatment mixed
_refine_ls_matrix_type full
_refine_ls_number_parameters 31
_refine_ls_number_reflns 325
_refine_ls_number_restraints 0
_refine_ls_restrained_S_all 1.1
_refine_ls_R_factor_all 0.0213
_refine_ls_R_factor_gt 0.0182
_refine_ls_shift/su_max 0
_refine_ls_shift/su_mean 0
_refine_ls_structure_factor_coef Fsqd
_refine_ls_weighting_details 'calc w=1/[\s^2^(Fo^2^)+(0.0085P)^2^+0.3995P] where P=(Fo^2^+2Fc^2^)/3'
_refine_ls_weighting_scheme calc
_refine_ls_wR_factor_gt 0.0391
_refine_ls_wR_factor_ref 0.0407
_reflns_number_gt 316
_reflns_number_total 325
_reflns_threshold_expression >2sigma(I)
_cod_data_source_file ja060892osi20060207_050143.cif
_cod_data_source_block rt312um
_cod_database_code 4110688
_exptl_absorpt_correction_t_ave 0.441

loop_
_symmetry_equiv_pos_as_xyz
'x, y, z'
'x, -y, -z'
'-x, -y, z'
'-x, y, -z'
'y, x, -z'
'y, -x, z'
'-y, x, z'
'-y, -x, -z'
'-x, -y, -z'
'-x, y, z'
'x, y, -z'
'x, -y, z'
'-y, -x, z'
'-y, x, -z'
'y, -x, -z'
'y, x, z'

loop_
_atom_site_label
_atom_site_type_symbol
_atom_site_fract_x
_atom_site_fract_y
_atom_site_fract_z
_atom_site_U_iso_or_equiv
_atom_site_adp_type
_atom_site_occupancy
_atom_site_symmetry_multiplicity
_atom_site_calc_flag
_atom_site_refinement_flags
Sr Sr 0.5 0.5 0.15088(3) 0.01217(11) Uani 1 8 d S
Mn Mn 0 0 0 0.01082(16) Uani 1 16 d S
S1 S 0 0 0.25203(8) 0.01407(18) Uani 1 8 d S
S2 S 0.5 0.5 0.5 0.0230(3) Uani 1 16 d S
O O 0 0.5 0 0.0134(5) Uani 1 8 d S
Cu1 Cu 0 0.5 0.3782(3) 0.0283(9) Uani 0.314(12) 4 d SP
Cu2 Cu 0.356(2) 0 0.4042(5) 0.0508(16) Uani 0.250(7) 2 d SP
Cu3 Cu 0.207(4) 0.207(4) 0.4055(19) 0.047(8) Uiso 0.021(2) 2 d SP

loop_
_atom_site_aniso_label
_atom_site_aniso_U_11
_atom_site_aniso_U_22
_atom_site_aniso_U_33
_atom_site_aniso_U_23
_atom_site_aniso_U_13
_atom_site_aniso_U_12
Sr 0.00929(13) 0.00929(13) 0.01792(17) 0 0 0
Mn 0.0059(2) 0.0059(2) 0.0206(4) 0 0 0
S1 0.0136(3) 0.0136(3) 0.0150(4) 0 0 0
S2 0.0158(4) 0.0158(4) 0.0372(8) 0 0 0
O 0.0107(12) 0.0139(12) 0.0156(11) 0 0 0
Cu1 0.0331(10) 0.033(2) 0.0185(8) 0 0 0
Cu2 0.071(4) 0.0501(13) 0.0310(16) 0 -0.028(2) 0

loop_
_atom_type_symbol
_atom_type_description
_atom_type_scat_dispersion_real
_atom_type_scat_dispersion_imag
_atom_type_scat_source
Cu Cu 0.3201 1.2651 'International Tables Vol C Tables 4.2.6.8 and 6.1.1.4'
Mn Mn 0.3368 0.7283 'International Tables Vol C Tables 4.2.6.8 and 6.1.1.4'
O O 0.0106 0.006 'International Tables Vol C Tables 4.2.6.8 and 6.1.1.4'
S S 0.1246 0.1234 'International Tables Vol C Tables 4.2.6.8 and 6.1.1.4'
Sr Sr -1.5307 3.2498 'International Tables Vol C Tables 4.2.6.8 and 6.1.1.4'

loop_
_exptl_crystal_face_index_h
_exptl_crystal_face_index_k
_exptl_crystal_face_index_l
_exptl_crystal_face_perp_dist
0 0 1 0.008
0 0 -1 0.008
-1 11 7 0.047
-8 -11 -11 0.054
-11 -8 -14 0.06
-12 7 7 0.061
7 -3 2 0.054
7 -7 -6 0.047
3 5 15 0.05
5 -14 -14 0.045

loop_
_geom_angle_atom_site_label_1
_geom_angle_atom_site_label_2
_geom_angle_atom_site_label_3
_geom_angle
_geom_angle_site_symmetry_1
_geom_angle_site_symmetry_3
O Sr O 64.958(7) 5 .
O Sr O 98.825(12) 5 5_565
O Sr O 64.958(7) . 5_565
O Sr O 64.958(7) 5 1_655
O Sr O 98.825(12) . 1_655
O Sr O 64.958(7) 5_565 1_655
O Sr S1 137.930(11) 5 1_665
O Sr S1 137.930(11) . 1_665
O Sr S1 75.361(14) 5_565 1_665
O Sr S1 75.361(14) 1_655 1_665
O Sr S1 75.361(14) 5 .
O Sr S1 75.361(14) . .
O Sr S1 137.930(11) 5_565 .
O Sr S1 137.930(11) 1_655 .
S1 Sr S1 135.79(4) 1_665 .
O Sr S1 137.930(11) 5 1_565
O Sr S1 75.361(14) . 1_565
O Sr S1 75.361(14) 5_565 1_565
O Sr S1 137.930(11) 1_655 1_565
S1 Sr S1 81.861(13) 1_665 1_565
S1 Sr S1 81.861(13) . 1_565
O Sr S1 75.361(14) 5 1_655
O Sr S1 137.930(11) . 1_655
O Sr S1 137.930(11) 5_565 1_655
O Sr S1 75.361(14) 1_655 1_655
S1 Sr S1 81.861(13) 1_665 1_655
S1 Sr S1 81.861(13) . 1_655
S1 Sr S1 135.79(4) 1_565 1_655
O Sr Cu1 168.35(3) 5 13_665
O Sr Cu1 120.953(16) . 13_665
O Sr Cu1 92.82(3) 5_565 13_665
O Sr Cu1 120.953(16) 1_655 13_665
S1 Sr Cu1 45.679(19) 1_665 13_665
S1 Sr Cu1 95.96(3) . 13_665
S1 Sr Cu1 45.679(19) 1_565 13_665
S1 Sr Cu1 95.96(3) 1_655 13_665
O Sr Cu1 120.953(16) 5 1_655
O Sr Cu1 168.35(3) . 1_655
O Sr Cu1 120.953(16) 5_565 1_655
O Sr Cu1 92.82(3) 1_655 1_655
S1 Sr Cu1 45.679(19) 1_665 1_655
S1 Sr Cu1 95.96(3) . 1_655
S1 Sr Cu1 95.96(3) 1_565 1_655
S1 Sr Cu1 45.679(19) 1_655 1_655
Cu1 Sr Cu1 51.32(4) 13_665 1_655
O Sr Cu1 92.82(3) 5 13_655
O Sr Cu1 120.953(16) . 13_655
O Sr Cu1 168.35(3) 5_565 13_655
O Sr Cu1 120.953(16) 1_655 13_655
S1 Sr Cu1 95.96(3) 1_665 13_655
S1 Sr Cu1 45.679(19) . 13_655
S1 Sr Cu1 95.96(3) 1_565 13_655
S1 Sr Cu1 45.679(19) 1_655 13_655
Cu1 Sr Cu1 75.53(7) 13_665 13_655
Cu1 Sr Cu1 51.32(4) 1_655 13_655
O Sr Cu1 120.953(16) 5 .
O Sr Cu1 92.82(3) . .
O Sr Cu1 120.953(15) 5_565 .
O Sr Cu1 168.35(3) 1_655 .
S1 Sr Cu1 95.96(3) 1_665 .
S1 Sr Cu1 45.679(19) . .
S1 Sr Cu1 45.679(19) 1_565 .
S1 Sr Cu1 95.96(3) 1_655 .
Cu1 Sr Cu1 51.32(4) 13_665 .
Cu1 Sr Cu1 75.53(7) 1_655 .
Cu1 Sr Cu1 51.32(4) 13_655 .
O Mn O 180 5 5_455
O Mn O 90 5 1_545
O Mn O 90 5_455 1_545
O Mn O 90 5 .
O Mn O 90 5_455 .
O Mn O 180 1_545 .
O Mn S1 90 5 .
O Mn S1 90 5_455 .
O Mn S1 90 1_545 .
O Mn S1 90 . .
O Mn S1 90 5 9
O Mn S1 90 5_455 9
O Mn S1 90 1_545 9
O Mn S1 90 . 9
S1 Mn S1 180 . 9
O Mn Sr 127.214(3) 5 9
O Mn Sr 52.79(1) 5_455 9
O Mn Sr 52.79(1) 1_545 9
O Mn Sr 127.214(3) . 9
S1 Mn Sr 121.207(6) . 9
S1 Mn Sr 58.793(6) 9 9
O Mn Sr 52.79(1) 5 .
O Mn Sr 127.214(3) 5_455 .
O Mn Sr 127.214(3) 1_545 .
O Mn Sr 52.79(1) . .
S1 Mn Sr 58.793(6) . .
S1 Mn Sr 121.207(6) 9 .
Sr Mn Sr 180 9 .
O Mn Sr 52.79(1) 5 9_665
O Mn Sr 127.214(3) 5_455 9_665
O Mn Sr 127.214(3) 1_545 9_665
O Mn Sr 52.79(1) . 9_665
S1 Mn Sr 121.207(6) . 9_665
S1 Mn Sr 58.793(6) 9 9_665
Sr Mn Sr 117.586(11) 9 9_665
Sr Mn Sr 62.414(11) . 9_665
O Mn Sr 52.79(1) 5 9_655
O Mn Sr 127.214(3) 5_455 9_655
O Mn Sr 52.79(1) 1_545 9_655
O Mn Sr 127.214(3) . 9_655
S1 Mn Sr 121.207(6) . 9_655
S1 Mn Sr 58.793(6) 9 9_655
Sr Mn Sr 74.427(5) 9 9_655
Sr Mn Sr 105.573(5) . 9_655
Sr Mn Sr 74.427(5) 9_665 9_655
O Mn Sr 127.214(3) 5 9_565
O Mn Sr 52.79(1) 5_455 9_565
O Mn Sr 127.214(3) 1_545 9_565
O Mn Sr 52.79(1) . 9_565
S1 Mn Sr 121.207(6) . 9_565
S1 Mn Sr 58.793(6) 9 9_565
Sr Mn Sr 74.427(5) 9 9_565
Sr Mn Sr 105.573(5) . 9_565
Sr Mn Sr 74.427(5) 9_665 9_565
Sr Mn Sr 117.586(11) 9_655 9_565
O Mn Sr 127.214(3) 5 1_445
O Mn Sr 52.79(1) 5_455 1_445
O Mn Sr 52.79(1) 1_545 1_445
O Mn Sr 127.214(3) . 1_445
S1 Mn Sr 58.793(6) . 1_445
S1 Mn Sr 121.207(6) 9 1_445
Sr Mn Sr 62.414(11) 9 1_445
Sr Mn Sr 117.586(11) . 1_445
Sr Mn Sr 180 9_665 1_445
Sr Mn Sr 105.573(5) 9_655 1_445
Sr Mn Sr 105.573(5) 9_565 1_445
Cu3 S1 Cu3 46.4(8) . 12
Cu3 S1 Cu3 46.4(8) . 10
Cu3 S1 Cu3 67.7(13) 12 10
Cu3 S1 Cu3 67.7(13) . 3
Cu3 S1 Cu3 46.4(8) 12 3
Cu3 S1 Cu3 46.4(8) 10 3
Cu3 S1 Cu2 67.0(6) 10 .
Cu3 S1 Cu2 67.0(6) 3 .
Cu3 S1 Cu2 67.0(6) 12 7
Cu3 S1 Cu2 67.0(6) 3 7
Cu2 S1 Cu2 53.5(3) . 7
Cu3 S1 Cu2 67.0(6) . 13
Cu3 S1 Cu2 67.0(6) 10 13
Cu2 S1 Cu2 53.5(3) . 13
Cu2 S1 Cu2 79.0(5) 7 13
Cu3 S1 Cu2 67.0(6) . 10
Cu3 S1 Cu2 67.0(6) 12 10
Cu2 S1 Cu2 79.0(5) . 10
Cu2 S1 Cu2 53.5(3) 7 10
Cu2 S1 Cu2 53.5(3) 13 10
Cu3 S1 Cu1 80.6(5) 12 .
Cu3 S1 Cu1 80.6(5) 3 .
Cu2 S1 Cu1 63.29(13) . .
Cu2 S1 Cu1 93.9(3) 13 .
Cu2 S1 Cu1 63.29(13) 10 .
Cu3 S1 Cu1 80.6(5) 10 13_655
Cu3 S1 Cu1 80.6(5) 3 13_655
Cu2 S1 Cu1 63.29(13) 7 13_655
Cu2 S1 Cu1 63.29(13) 13 13_655
Cu2 S1 Cu1 93.9(3) 10 13_655
Cu1 S1 Cu1 70.17(6) . 13_655
Cu3 S1 Cu1 80.6(5) . 1_545
Cu3 S1 Cu1 80.6(5) 10 1_545
Cu2 S1 Cu1 63.29(13) . 1_545
Cu2 S1 Cu1 93.9(3) 7 1_545
Cu2 S1 Cu1 63.29(13) 10 1_545
Cu1 S1 Cu1 108.76(12) . 1_545
Cu1 S1 Cu1 70.17(6) 13_655 1_545
Cu3 S1 Cu1 80.6(5) . 13
Cu3 S1 Cu1 80.6(5) 12 13
Cu2 S1 Cu1 93.9(3) . 13
Cu2 S1 Cu1 63.29(13) 7 13
Cu2 S1 Cu1 63.29(13) 13 13
Cu1 S1 Cu1 70.17(6) . 13
Cu1 S1 Cu1 108.76(12) 13_655 13
Cu1 S1 Cu1 70.17(6) 1_545 13
Cu3 S2 Cu3 180.000(2) 9_666 .
Cu3 S2 Cu3 114.2(13) 9_666 11_556
Cu3 S2 Cu3 65.8(13) . 11_556
Cu3 S2 Cu3 65.8(13) 9_666 3_665
Cu3 S2 Cu3 114.2(13) . 3_665
Cu3 S2 Cu3 180.000(2) 11_556 3_665
Cu3 S2 Cu3 107.1(6) 9_666 12_565
Cu3 S2 Cu3 72.9(6) . 12_565
Cu3 S2 Cu3 107.1(6) 11_556 12_565
Cu3 S2 Cu3 72.9(6) 3_665 12_565
Cu3 S2 Cu3 72.9(6) 9_666 4_656
Cu3 S2 Cu3 107.1(6) . 4_656
Cu3 S2 Cu3 72.9(6) 11_556 4_656
Cu3 S2 Cu3 107.1(6) 3_665 4_656
Cu3 S2 Cu3 180.0(11) 12_565 4_656
Cu3 S2 Cu3 107.1(6) 9_666 10_655
Cu3 S2 Cu3 72.9(6) . 10_655
Cu3 S2 Cu3 107.1(6) 11_556 10_655
Cu3 S2 Cu3 72.9(6) 3_665 10_655
Cu3 S2 Cu3 114.2(13) 12_565 10_655
Cu3 S2 Cu3 65.8(13) 4_656 10_655
Cu3 S2 Cu3 72.9(6) 9_666 2_566
Cu3 S2 Cu3 107.1(6) . 2_566
Cu3 S2 Cu3 72.9(6) 11_556 2_566
Cu3 S2 Cu3 107.1(6) 3_665 2_566
Cu3 S2 Cu3 65.8(13) 12_565 2_566
Cu3 S2 Cu3 114.2(13) 4_656 2_566
Cu3 S2 Cu3 180.0000(10) 10_655 2_566
Cu3 S2 Cu2 154.53(15) . 15_666
Cu3 S2 Cu2 113.6(6) 11_556 15_666
Cu3 S2 Cu2 66.4(6) 3_665 15_666
Cu3 S2 Cu2 127.7(3) 12_565 15_666
Cu3 S2 Cu2 52.3(3) 4_656 15_666
Cu3 S2 Cu2 83.8(4) 10_655 15_666
Cu3 S2 Cu2 96.2(4) 2_566 15_666
Cu3 S2 Cu2 154.53(15) . 9_666
Cu3 S2 Cu2 113.6(6) 11_556 9_666
Cu3 S2 Cu2 66.4(6) 3_665 9_666
Cu3 S2 Cu2 83.8(4) 12_565 9_666
Cu3 S2 Cu2 96.2(4) 4_656 9_666
Cu3 S2 Cu2 127.7(3) 10_655 9_666
Cu3 S2 Cu2 52.3(3) 2_566 9_666
Cu2 S2 Cu2 50.8(3) 15_666 9_666
Cu3 S2 Cu2 154.53(15) 9_666 7
Cu3 S2 Cu2 66.4(6) 11_556 7
Cu3 S2 Cu2 113.6(6) 3_665 7
Cu3 S2 Cu2 52.3(3) 12_565 7
Cu3 S2 Cu2 127.7(3) 4_656 7
Cu3 S2 Cu2 96.2(4) 10_655 7
Cu3 S2 Cu2 83.8(4) 2_566 7
Cu2 S2 Cu2 180.0000(10) 15_666 7
Cu2 S2 Cu2 129.2(3) 9_666 7
Cu3 S2 Cu2 154.53(15) 9_666 .
Cu3 S2 Cu2 66.4(6) 11_556 .
Cu3 S2 Cu2 113.6(6) 3_665 .
Cu3 S2 Cu2 96.2(4) 12_565 .
Cu3 S2 Cu2 83.8(4) 4_656 .
Cu3 S2 Cu2 52.3(3) 10_655 .
Cu3 S2 Cu2 127.7(3) 2_566 .
Cu2 S2 Cu2 129.2(3) 15_666 .
Cu2 S2 Cu2 180 9_666 .
Cu2 S2 Cu2 50.8(3) 7 .
Mn O Mn 180 1_565 .
Mn O Sr 90 1_565 9_565
Mn O Sr 90 . 9_565
Mn O Sr 90 1_565 .
Mn O Sr 90 . .
Sr O Sr 180.000(12) 9_565 .
Mn O Sr 90 1_565 9_665
Mn O Sr 90 . 9_665
Sr O Sr 98.825(12) 9_565 9_665
Sr O Sr 81.175(12) . 9_665
Mn O Sr 90 1_565 1_455
Mn O Sr 90 . 1_455
Sr O Sr 81.175(12) 9_565 1_455
Sr O Sr 98.825(12) . 1_455
Sr O Sr 180 9_665 1_455
Cu2 Cu1 Cu2 125.7(7) 13_565 7
Cu2 Cu1 Cu3 36.1(9) 13_565 12_565
Cu2 Cu1 Cu3 128.0(10) 7 12_565
Cu2 Cu1 Cu3 128.0(10) 13_565 10
Cu2 Cu1 Cu3 36.1(9) 7 10
Cu3 Cu1 Cu3 155.6(17) 12_565 10
Cu2 Cu1 Cu3 36.1(9) 13_565 3_565
Cu2 Cu1 Cu3 128.0(10) 7 3_565
Cu3 Cu1 Cu3 68.5(19) 12_565 3_565
Cu3 Cu1 Cu3 106.1(19) 10 3_565
Cu2 Cu1 Cu3 128.0(10) 13_565 .
Cu2 Cu1 Cu3 36.1(9) 7 .
Cu3 Cu1 Cu3 106.1(19) 12_565 .
Cu3 Cu1 Cu3 68.5(19) 10 .
Cu3 Cu1 Cu3 155.6(17) 3_565 .
Cu2 Cu1 S2 75.0(2) 13_565 .
Cu2 Cu1 S2 75.0(2) 7 .
Cu3 Cu1 S2 54.4(9) 12_565 .
Cu3 Cu1 S2 110.0(9) 10 .
Cu3 Cu1 S2 110.0(9) 3_565 .
Cu3 Cu1 S2 54.4(9) . .
Cu2 Cu1 S2 75.0(2) 13_565 1_455
Cu2 Cu1 S2 75.0(2) 7 1_455
Cu3 Cu1 S2 110.0(9) 12_565 1_455
Cu3 Cu1 S2 54.4(9) 10 1_455
Cu3 Cu1 S2 54.4(9) 3_565 1_455
Cu3 Cu1 S2 110.0(9) . 1_455
S2 Cu1 S2 110.67(12) . 1_455
Cu2 Cu1 S1 171.5(4) 13_565 .
Cu2 Cu1 S1 62.8(3) 7 .
Cu3 Cu1 S1 140.6(9) 12_565 .
Cu3 Cu1 S1 58.2(9) 10 .
Cu3 Cu1 S1 140.6(9) 3_565 .
Cu3 Cu1 S1 58.2(9) . .
S2 Cu1 S1 109.346(9) . .
S2 Cu1 S1 109.346(9) 1_455 .
Cu2 Cu1 S1 62.8(3) 13_565 1_565
Cu2 Cu1 S1 171.5(4) 7 1_565
Cu3 Cu1 S1 58.2(9) 12_565 1_565
Cu3 Cu1 S1 140.6(9) 10 1_565
Cu3 Cu1 S1 58.2(9) 3_565 1_565
Cu3 Cu1 S1 140.6(9) . 1_565
S2 Cu1 S1 109.346(9) . 1_565
S2 Cu1 S1 109.346(9) 1_455 1_565
S1 Cu1 S1 108.76(12) . 1_565
Cu2 Cu1 Cu2 39.3(2) 13_565 1_565
Cu2 Cu1 Cu2 131.7(3) 7 1_565
Cu3 Cu1 Cu2 5.3(9) 12_565 1_565
Cu3 Cu1 Cu2 161.0(8) 10 1_565
Cu3 Cu1 Cu2 69.7(10) 3_565 1_565
Cu3 Cu1 Cu2 107.3(10) . 1_565
S2 Cu1 Cu2 57.21(8) . 1_565
S2 Cu1 Cu2 113.94(16) 1_455 1_565
S1 Cu1 Cu2 136.63(16) . 1_565
S1 Cu1 Cu2 53.99(5) 1_565 1_565
Cu2 Cu1 Cu2 131.7(3) 13_565 10
Cu2 Cu1 Cu2 39.3(2) 7 10
Cu3 Cu1 Cu2 161.0(9) 12_565 10
Cu3 Cu1 Cu2 5.3(9) 10 10
Cu3 Cu1 Cu2 107.3(10) 3_565 10
Cu3 Cu1 Cu2 69.7(10) . 10
S2 Cu1 Cu2 113.94(16) . 10
S2 Cu1 Cu2 57.21(8) 1_455 10
S1 Cu1 Cu2 53.99(5) . 10
S1 Cu1 Cu2 136.63(16) 1_565 10
Cu2 Cu1 Cu2 166.3(2) 1_565 10
Cu1 Cu2 Cu3 121.9(14) 13_655 12
Cu1 Cu2 Cu3 121.9(14) 13_655 .
Cu3 Cu2 Cu3 108(3) 12 .
Cu1 Cu2 Cu2 27.1(3) 13_655 10_655
Cu3 Cu2 Cu2 125.9(14) 12 10_655
Cu3 Cu2 Cu2 125.9(14) . 10_655
Cu1 Cu2 Cu3 36.8(8) 13_655 10_655
Cu3 Cu2 Cu3 151.2(8) 12 10_655
Cu3 Cu2 Cu3 101(2) . 10_655
Cu2 Cu2 Cu3 25.3(7) 10_655 10_655
Cu1 Cu2 Cu3 36.8(7) 13_655 3_655
Cu3 Cu2 Cu3 101(2) 12 3_655
Cu3 Cu2 Cu3 151.2(8) . 3_655
Cu2 Cu2 Cu3 25.3(7) 10_655 3_655
Cu3 Cu2 Cu3 50.5(14) 10_655 3_655
Cu1 Cu2 Cu2 129.00(14) 13_655 13
Cu3 Cu2 Cu2 9.1(14) 12 13
Cu3 Cu2 Cu2 99.1(14) . 13
Cu2 Cu2 Cu2 135.000(2) 10_655 13
Cu3 Cu2 Cu2 160.3(7) 10_655 13
Cu3 Cu2 Cu2 109.7(7) 3_655 13
Cu1 Cu2 Cu2 129.00(14) 13_655 7
Cu3 Cu2 Cu2 99.1(14) 12 7
Cu3 Cu2 Cu2 9.1(14) . 7
Cu2 Cu2 Cu2 135.0000(10) 10_655 7
Cu3 Cu2 Cu2 109.7(7) 10_655 7
Cu3 Cu2 Cu2 160.3(7) 3_655 7
Cu2 Cu2 Cu2 90.0000(10) 13 7
Cu1 Cu2 Cu2 117.1(3) 13_655 2_556
Cu3 Cu2 Cu2 89.2(13) 12 2_556
Cu3 Cu2 Cu2 89.2(13) . 2_556
Cu2 Cu2 Cu2 90.0000(10) 10_655 2_556
Cu3 Cu2 Cu2 89.6(7) 10_655 2_556
Cu3 Cu2 Cu2 89.6(7) 3_655 2_556
Cu2 Cu2 Cu2 90.000(2) 13 2_556
Cu2 Cu2 Cu2 90 7 2_556
Cu1 Cu2 S1 102.4(4) 13_655 .
Cu3 Cu2 S1 68.8(13) 12 .
Cu3 Cu2 S1 68.8(13) . .
Cu2 Cu2 S1 129.5(2) 10_655 .
Cu3 Cu2 S1 125.5(7) 10_655 .
Cu3 Cu2 S1 125.5(7) 3_655 .
Cu2 Cu2 S1 63.27(14) 13 .
Cu2 Cu2 S1 63.27(14) 7 .
Cu2 Cu2 S1 140.5(2) 2_556 .
Cu1 Cu2 S2 89.6(3) 13_655 .
Cu3 Cu2 S2 145.8(14) 12 .
Cu3 Cu2 S2 56.5(13) . .
Cu2 Cu2 S2 75.8(2) 10_655 .
Cu3 Cu2 S2 53.9(7) 10_655 .
Cu3 Cu2 S2 98.0(7) 3_655 .
Cu2 Cu2 S2 140.9(2) 13 .
Cu2 Cu2 S2 64.61(15) 7 .
Cu2 Cu2 S2 62.40(14) 2_556 .
S1 Cu2 S2 120.89(8) . .
Cu1 Cu2 S2 89.6(3) 13_655 1_545
Cu3 Cu2 S2 56.5(13) 12 1_545
Cu3 Cu2 S2 145.8(14) . 1_545
Cu2 Cu2 S2 75.8(2) 10_655 1_545
Cu3 Cu2 S2 98.0(7) 10_655 1_545
Cu3 Cu2 S2 53.9(7) 3_655 1_545
Cu2 Cu2 S2 64.61(15) 13 1_545
Cu2 Cu2 S2 140.9(2) 7 1_545
Cu2 Cu2 S2 62.40(13) 2_556 1_545
S1 Cu2 S2 120.89(8) . 1_545
S2 Cu2 S2 116.78(9) . 1_545
Cu2 Cu3 Cu2 162(3) . 7
Cu2 Cu3 Cu1 22.0(6) . 13_655
Cu2 Cu3 Cu1 167(2) 7 13_655
Cu2 Cu3 Cu1 167(2) . .
Cu2 Cu3 Cu1 22.0(6) 7 .
Cu1 Cu3 Cu1 148.7(17) 13_655 .
Cu2 Cu3 Cu3 35.9(14) . 12
Cu2 Cu3 Cu3 125.9(14) 7 12
Cu1 Cu3 Cu3 55.8(9) 13_655 12
Cu1 Cu3 Cu3 143.1(9) . 12
Cu2 Cu3 Cu3 125.9(13) . 10
Cu2 Cu3 Cu3 35.9(14) 7 10
Cu1 Cu3 Cu3 143.1(9) 13_655 10
Cu1 Cu3 Cu3 55.8(9) . 10
Cu3 Cu3 Cu3 90.000(2) 12 10
Cu2 Cu3 Cu2 169(2) . 13_565
Cu2 Cu3 Cu2 28.8(8) 7 13_565
Cu1 Cu3 Cu2 148.0(16) 13_655 13_565
Cu1 Cu3 Cu2 15.3(3) . 13_565
Cu3 Cu3 Cu2 154.7(7) 12 13_565
Cu3 Cu3 Cu2 64.7(7) 10 13_565
Cu2 Cu3 Cu2 28.8(8) . 10_655
Cu2 Cu3 Cu2 169(2) 7 10_655
Cu1 Cu3 Cu2 15.3(3) 13_655 10_655
Cu1 Cu3 Cu2 148.0(16) . 10_655
Cu3 Cu3 Cu2 64.7(7) 12 10_655
Cu3 Cu3 Cu2 154.7(7) 10 10_655
Cu2 Cu3 Cu2 140.5(14) 13_565 10_655
Cu2 Cu3 S2 98.1(13) . .
Cu2 Cu3 S2 98.1(13) 7 .
Cu1 Cu3 S2 88.5(10) 13_655 .
Cu1 Cu3 S2 88.5(10) . .
Cu3 Cu3 S2 126.4(3) 12 .
Cu3 Cu3 S2 126.4(3) 10 .
Cu2 Cu3 S2 73.8(7) 13_565 .
Cu2 Cu3 S2 73.8(7) 10_655 .
Cu2 Cu3 S1 84.3(13) . .
Cu2 Cu3 S1 84.3(13) 7 .
Cu1 Cu3 S1 85.3(9) 13_655 .
Cu1 Cu3 S1 85.3(9) . .
Cu3 Cu3 S1 66.8(4) 12 .
Cu3 Cu3 S1 66.8(4) 10 .
Cu2 Cu3 S1 100.5(7) 13_565 .
Cu2 Cu3 S1 100.5(7) 10_655 .
S2 Cu3 S1 156.7(13) . .
Cu2 Cu3 Cu3 90.8(13) . 11_556
Cu2 Cu3 Cu3 90.8(13) 7 11_556
Cu1 Cu3 Cu3 102.2(8) 13_655 11_556
Cu1 Cu3 Cu3 102.2(8) . 11_556
Cu3 Cu3 Cu3 90.000(3) 12 11_556
Cu3 Cu3 Cu3 90.000(4) 10 11_556
Cu2 Cu3 Cu3 90.4(7) 13_565 11_556
Cu2 Cu3 Cu3 90.4(7) 10_655 11_556
S2 Cu3 Cu3 57.1(7) . 11_556
S1 Cu3 Cu3 146.2(6) . 11_556
Cu2 Cu3 Cu3 80.9(14) . 3
Cu2 Cu3 Cu3 80.9(14) 7 3
Cu1 Cu3 Cu3 99.6(9) 13_655 3
Cu1 Cu3 Cu3 99.6(9) . 3
Cu3 Cu3 Cu3 45.000(3) 12 3
Cu3 Cu3 Cu3 45.000(3) 10 3
Cu2 Cu3 Cu3 109.7(7) 13_565 3
Cu2 Cu3 Cu3 109.7(7) 10_655 3
S2 Cu3 Cu3 147.1(7) . 3
S1 Cu3 Cu3 56.2(6) . 3
Cu3 Cu3 Cu3 90.000(3) 11_556 3

loop_
_geom_bond_atom_site_label_1
_geom_bond_atom_site_label_2
_geom_bond_distance
_geom_bond_site_symmetry_2
Sr O 2.6479(2) 5
Sr O 2.6479(2) .
Sr O 2.6479(2) 5_565
Sr O 2.6479(2) 1_655
Sr S1 3.0693(4) 1_665
Sr S1 3.0693(4) .
Sr S1 3.0693(4) 1_565
Sr S1 3.0693(4) 1_655
Sr Cu1 3.283(2) 13_665
Sr Cu1 3.283(2) 1_655
Sr Cu1 3.283(2) 13_655
Sr Cu1 3.283(2) .
Mn O 2.01090(10) 5
Mn O 2.01090(10) 5_455
Mn O 2.01090(10) 1_545
Mn O 2.01090(10) .
Mn S1 2.8776(10) .
Mn S1 2.8776(10) 9
Mn Sr 3.3249(2) 9
Mn Sr 3.3249(2) 9_665
Mn Sr 3.3249(2) 9_655
Mn Sr 3.3249(2) 9_565
Mn Sr 3.3249(2) 1_445
S1 Cu3 2.11(2) .
S1 Cu3 2.11(2) 12
S1 Cu3 2.11(2) 10
S1 Cu3 2.11(2) 3
S1 Cu2 2.252(3) .
S1 Cu2 2.252(3) 7
S1 Cu2 2.252(3) 13
S1 Cu2 2.252(3) 10
S1 Cu1 2.4738(19) .
S1 Cu1 2.4738(19) 13_655
S1 Cu1 2.4738(19) 1_545
S1 Cu1 2.4738(19) 13
S2 Cu3 1.99(2) 9_666
S2 Cu3 1.99(2) .
S2 Cu3 1.99(2) 11_556
S2 Cu3 1.99(2) 3_665
S2 Cu3 1.99(2) 12_565
S2 Cu3 1.99(2) 4_656
S2 Cu3 1.99(2) 10_655
S2 Cu3 1.99(2) 2_566
S2 Cu2 2.3612(11) 15_666
S2 Cu2 2.3612(11) 9_666
S2 Cu2 2.3612(11) 7
S2 Cu2 2.3612(11) .
O Mn 2.01090(10) 1_565
O Sr 2.6479(2) 9_565
O Sr 2.6479(2) 9_665
O Sr 2.6479(2) 1_455
Cu1 Cu2 0.650(8) 13_565
Cu1 Cu2 0.650(8) 7
Cu1 Cu3 1.476(6) 12_565
Cu1 Cu3 1.476(6) 10
Cu1 Cu3 1.476(6) 3_565
Cu1 Cu3 1.476(6) .
Cu1 S2 2.4448(18) 1_455
Cu1 S1 2.4738(19) 1_565
Cu1 Cu2 2.486(4) 1_565
Cu1 Cu2 2.486(4) 10
Cu2 Cu1 0.650(8) 13_655
Cu2 Cu3 1.026(6) 12
Cu2 Cu3 1.026(6) .
Cu2 Cu2 1.158(16) 10_655
Cu2 Cu3 1.945(11) 10_655
Cu2 Cu3 1.945(11) 3_655
Cu2 Cu2 2.025(11) 13
Cu2 Cu2 2.025(11) 7
Cu2 Cu2 2.188(10) 2_556
Cu2 S2 2.3612(11) 1_545
Cu3 Cu2 1.026(6) 7
Cu3 Cu1 1.476(6) 13_655
Cu3 Cu3 1.66(3) 12
Cu3 Cu3 1.66(3) 10
Cu3 Cu2 1.945(11) 13_565
Cu3 Cu2 1.945(11) 10_655
Cu3 Cu3 2.16(4) 11_556
Cu3 Cu3 2.35(5) 3
